data_2312131
loop_
_publ_author_name
'Ziembicka, Dagmara'
'Olczak, Andrzej'
'Gobis, Katarzyna'
'Korona-G&#x142;owniak, Izabela'
'Pietrzak, Anna'
'Augustynowicz-Kope&#x107;, Ewa'
'G&#x142;ogowska, Agnieszka'
'Zaborowski, Marcin'
'Szczesio, Ma&#x142;gorzata'

_publ_section_title
;
 Synthesis, structure, ADME and biological activity of three
 2,6-disubstituted thiosemicarbazone derivatives.
;
_journal_coeditor_code VP3029
_journal_issue 7
_journal_name_full 'Acta crystallographica. Section C, Structural chemistry'
_journal_page_first 283
_journal_page_last 291
_journal_paper_doi 10.1107/S2053229623005521
_journal_volume 79
_journal_year 2023
_chemical_formula_iupac 'C14 H22 N6 S'
_chemical_formula_moiety 'C14 H22 N6 S'
_chemical_formula_sum 'C14 H22 N6 S'
_chemical_formula_weight 306.44
_chemical_name_systematic
2-{Amino[6-(piperidin-1-yl)pyridin-2-yl]methylidene}-<i>N</i>,<i>N</i>-dimethylhydrazine-1-carbothioamide
_space_group_crystal_system monoclinic
_space_group_IT_number 14
_space_group_name_Hall '-P 2ybc'
_space_group_name_H-M_alt 'P 1 21/c 1'
_atom_sites_solution_hydrogens mixed
_atom_sites_solution_primary dual
_audit_creation_method
;
Olex2 1.5-alpha
(compiled 2023.01.27 svn.rdd5efbe for OlexSys, GUI svn.r6708)
;
_cell_angle_alpha 90
_cell_angle_beta 94.8120(10)
_cell_angle_gamma 90
_cell_formula_units_Z 8
_cell_length_a 9.3148(2)
_cell_length_b 9.38600(10)
_cell_length_c 36.2261(5)
_cell_measurement_reflns_used 46055
_cell_measurement_temperature 99.9(4)
_cell_measurement_theta_max 78.7150
_cell_measurement_theta_min 4.8380
_cell_volume 3156.04(9)
_computing_cell_refinement
;
CrysAlis PRO (Rigaku OD, 2022)
;
_computing_data_collection
;
CrysAlis PRO (Rigaku OD, 2022)
;
_computing_data_reduction
;
CrysAlis PRO (Rigaku OD, 2022)
;
_computing_molecular_graphics
;
OLEX2 (Dolomanov <i>et al.</i>,  2009),
<i>ShelXle</i> (H\"ubschle <i>et al.</i>, 2011) and
<i>Mercury</i> program (Macrae <i>et al.</i>, 2020)
;
_computing_publication_material
;
<i>publCIF</i> (Westrip, 2010) and OLEX2 (Dolomanov <i>et al.</i>,
2009)
;
_computing_structure_refinement
;
SHELXL2018 (Sheldrick, 2015<i>b</i>)
;
_computing_structure_solution
;
SHELXT2014 (Sheldrick, 2015<i>a</i>)
;
_diffrn_ambient_temperature 99.9(4)
_diffrn_detector 'Hybrid Pixel Array Detector'
_diffrn_detector_area_resol_mean 5.8140
_diffrn_measured_fraction_theta_full 0.999
_diffrn_measured_fraction_theta_max 0.976
_diffrn_measurement_device 'four-circle diffractometer'
_diffrn_measurement_device_type 'XtaLAB Synergy, Dualflex, Pilatus 300K'
_diffrn_measurement_method '\w scans'
_diffrn_radiation_monochromator mirror
_diffrn_radiation_probe x-ray
_diffrn_radiation_type 'Cu K\a'
_diffrn_radiation_wavelength 1.54184
_diffrn_reflns_av_unetI/netI 0.0155
_diffrn_reflns_limit_h_max 11
_diffrn_reflns_limit_h_min -10
_diffrn_reflns_limit_k_max 11
_diffrn_reflns_limit_k_min -11
_diffrn_reflns_limit_l_max 45
_diffrn_reflns_limit_l_min -43
_diffrn_reflns_number 15028
_diffrn_reflns_theta_full 67.684
_diffrn_reflns_theta_max 79.022
_diffrn_reflns_theta_min 4.764
_diffrn_source 'micro-focus sealed X-ray tube'
_exptl_absorpt_coefficient_mu 1.846
_exptl_absorpt_correction_T_max 0.901
_exptl_absorpt_correction_T_min 0.624
_exptl_absorpt_correction_type analytical
_exptl_absorpt_process_details
;
(CrysAlis PRO; Rigaku OD, 2022)
;
_exptl_crystal_colour 'clear light brown'
_exptl_crystal_density_diffrn 1.290
_exptl_crystal_description plate
_exptl_crystal_F_000 1312
_exptl_crystal_size_max 0.381
_exptl_crystal_size_mid 0.276
_exptl_crystal_size_min 0.062
_refine_diff_density_max 0.327
_refine_diff_density_min -0.302
_refine_ls_extinction_coef 0.0006(2)
_refine_ls_extinction_expression Fc^*^=kFc[1+0.001xFc^2^\l^3^/sin(2\q)]^-1/4^
_refine_ls_extinction_method
;
SHELXL2018 (Sheldrick, 2015<i>b</i>)
;
_refine_ls_goodness_of_fit_ref 1.051
_refine_ls_hydrogen_treatment mixed
_refine_ls_matrix_type full
_refine_ls_number_parameters 409
_refine_ls_number_reflns 15028
_refine_ls_number_restraints 0
_refine_ls_restrained_S_all 1.051
_refine_ls_R_factor_all 0.0528
_refine_ls_R_factor_gt 0.0489
_refine_ls_shift/su_max 0.001
_refine_ls_shift/su_mean 0.000
_refine_ls_structure_factor_coef Fsqd
_refine_ls_weighting_details 'w=1/[\s^2^(Fo^2^)+(0.0853P)^2^+1.9565P] where P=(Fo^2^+2Fc^2^)/3'
_refine_ls_weighting_scheme calc
_refine_ls_wR_factor_gt 0.1430
_refine_ls_wR_factor_ref 0.1465
_reflns_number_gt 13699
_reflns_number_total 15028
_reflns_threshold_expression 'I > 2\s(I)'
_cod_data_source_file vp3029sup1.cif
_cod_data_source_block 5
_cod_database_code 2312131
_shelx_space_group_comment
;
The symmetry employed for this shelxl refinement is uniquely defined
by the following loop, which should always be used as a source of
symmetry information in preference to the above space-group names.
They are only intended as comments.
;
_shelx_estimated_absorpt_t_min 0.540
_shelx_estimated_absorpt_t_max 0.894

loop_
_space_group_symop_operation_xyz
'x, y, z'
'-x, y+1/2, -z+1/2'
'-x, -y, -z'
'x, -y-1/2, z-1/2'

loop_
_atom_site_type_symbol
_atom_site_label
_atom_site_fract_x
_atom_site_fract_y
_atom_site_fract_z
_atom_site_U_iso_or_equiv
_atom_site_adp_type
_atom_site_calc_flag
_atom_site_occupancy
_atom_site_disorder_assembly
_atom_site_disorder_group
S S1B 0.58601(6) 0.15564(6) 0.54552(2) 0.02414(16) Uani d 1 . .
N N1B 0.8010(2) 0.1871(2) 0.50101(5) 0.0234(4) Uani d 1 . .
N N2B 0.7084(2) 0.3960(2) 0.51947(5) 0.0201(4) Uani d 1 . .
N N3B 0.6122(2) 0.4567(2) 0.54158(5) 0.0190(4) Uani d 1 . .
H H3B 0.566(3) 0.402(3) 0.5560(9) 0.036(8) Uiso d 1 . .
N N4B 0.6525(2) 0.6779(2) 0.51724(6) 0.0242(4) Uani d 1 . .
H H4BA 0.607(3) 0.756(4) 0.5081(9) 0.037(8) Uiso d 1 . .
H H4BB 0.706(3) 0.632(3) 0.5017(9) 0.033(8) Uiso d 1 . .
N N22B 0.4059(2) 0.54291(19) 0.58107(5) 0.0183(4) Uani d 1 . .
N N31B 0.2400(2) 0.4708(2) 0.62157(5) 0.0203(4) Uani d 1 . .
C C1B 0.7030(2) 0.2533(2) 0.52092(6) 0.0201(4) Uani d 1 . .
C C4B 0.5833(2) 0.5924(2) 0.53985(6) 0.0189(4) Uani d 1 . .
C C11B 0.7996(3) 0.0333(3) 0.49630(7) 0.0291(5) Uani d 1 . .
H H11A 0.868148 0.006426 0.478412 0.044 Uiso calc 1 . .
H H11B 0.702627 0.002313 0.487161 0.044 Uiso calc 1 . .
H H11C 0.827160 -0.012537 0.520156 0.044 Uiso calc 1 . .
C C12B 0.9026(3) 0.2723(3) 0.48186(7) 0.0278(5) Uani d 1 . .
H H12A 0.964240 0.209134 0.468526 0.042 Uiso calc 1 . .
H H12B 0.962448 0.328755 0.499963 0.042 Uiso calc 1 . .
H H12C 0.849468 0.336171 0.464211 0.042 Uiso calc 1 . .
C C21B 0.4774(2) 0.6470(2) 0.56449(6) 0.0188(4) Uani d 1 . .
C C23B 0.3074(2) 0.5798(2) 0.60401(6) 0.0190(4) Uani d 1 . .
C C24B 0.2797(3) 0.7255(2) 0.61160(6) 0.0233(5) Uani d 1 . .
H H24B 0.210280 0.750966 0.628209 0.028 Uiso calc 1 . .
C C25B 0.3550(3) 0.8285(2) 0.59451(7) 0.0251(5) Uani d 1 . .
H H25B 0.337765 0.926200 0.599381 0.030 Uiso calc 1 . .
C C26B 0.4570(2) 0.7908(2) 0.56996(6) 0.0222(5) Uani d 1 . .
H H26B 0.509408 0.860724 0.557701 0.027 Uiso calc 1 . .
C C32B 0.2685(2) 0.3227(2) 0.61108(6) 0.0212(4) Uani d 1 . .
H H32A 0.256871 0.259257 0.632458 0.025 Uiso calc 1 . .
H H32B 0.369125 0.314367 0.604469 0.025 Uiso calc 1 . .
C C33B 0.1660(3) 0.2757(3) 0.57831(6) 0.0260(5) Uani d 1 . .
H H33A 0.185043 0.332056 0.556142 0.031 Uiso calc 1 . .
H H33B 0.183001 0.174055 0.572857 0.031 Uiso calc 1 . .
C C34B 0.0097(3) 0.2963(3) 0.58672(7) 0.0267(5) Uani d 1 . .
H H34A -0.013495 0.228983 0.606395 0.032 Uiso calc 1 . .
H H34B -0.054654 0.275081 0.564246 0.032 Uiso calc 1 . .
C C35B -0.0164(3) 0.4486(3) 0.59929(7) 0.0275(5) Uani d 1 . .
H H35A -0.115587 0.457060 0.606968 0.033 Uiso calc 1 . .
H H35B -0.006782 0.515031 0.578410 0.033 Uiso calc 1 . .
C C36B 0.0918(3) 0.4889(3) 0.63171(7) 0.0257(5) Uani d 1 . .
H H36A 0.076488 0.589275 0.638790 0.031 Uiso calc 1 . .
H H36B 0.076258 0.428013 0.653331 0.031 Uiso calc 1 . .
S S1A 0.90680(6) 0.50105(5) 0.84052(2) 0.01902(15) Uani d 1 . .
N N1A 1.1219(2) 0.3200(2) 0.86330(5) 0.0231(4) Uani d 1 . .
N N2A 1.03330(19) 0.28720(19) 0.80376(5) 0.0177(4) Uani d 1 . .
N N3A 0.9331(2) 0.33287(19) 0.77620(5) 0.0173(4) Uani d 1 . .
H H3A 0.865(3) 0.397(3) 0.7821(8) 0.027(7) Uiso d 1 . .
N N4A 1.0357(2) 0.1930(2) 0.73370(5) 0.0202(4) Uani d 1 . .
H H4AA 1.038(3) 0.154(3) 0.7114(9) 0.031(8) Uiso d 1 . .
H H4AB 1.095(3) 0.164(3) 0.7521(9) 0.032(8) Uiso d 1 . .
N N22A 0.73244(19) 0.43459(18) 0.72953(5) 0.0167(4) Uani d 1 . .
N N31A 0.5292(2) 0.57841(19) 0.72471(5) 0.0191(4) Uani d 1 . .
C C1A 1.0267(2) 0.3627(2) 0.83484(6) 0.0183(4) Uani d 1 . .
C C4A 0.9362(2) 0.2861(2) 0.74221(6) 0.0165(4) Uani d 1 . .
C C11A 1.1456(3) 0.4007(3) 0.89752(7) 0.0338(6) Uani d 1 . .
H H11D 1.174886 0.335804 0.917969 0.051 Uiso calc 1 . .
H H11E 1.056303 0.449349 0.902647 0.051 Uiso calc 1 . .
H H11F 1.221597 0.471425 0.895027 0.051 Uiso calc 1 . .
C C12A 1.2325(3) 0.2156(3) 0.85599(7) 0.0275(5) Uani d 1 . .
H H12D 1.278703 0.180280 0.879530 0.041 Uiso calc 1 . .
H H12E 1.305011 0.260600 0.841718 0.041 Uiso calc 1 . .
H H12F 1.188004 0.135781 0.841817 0.041 Uiso calc 1 . .
C C21A 0.8204(2) 0.3394(2) 0.71496(6) 0.0164(4) Uani d 1 . .
C C23A 0.6154(2) 0.4800(2) 0.70881(6) 0.0172(4) Uani d 1 . .
C C24A 0.5843(2) 0.4290(2) 0.67205(6) 0.0197(4) Uani d 1 . .
H H24A 0.500097 0.459657 0.657628 0.024 Uiso calc 1 . .
C C25A 0.6774(2) 0.3350(2) 0.65769(6) 0.0201(4) Uani d 1 . .
H H25A 0.658721 0.301837 0.632971 0.024 Uiso calc 1 . .
C C26A 0.8001(2) 0.2873(2) 0.67925(6) 0.0191(4) Uani d 1 . .
H H26A 0.866067 0.222326 0.669751 0.023 Uiso calc 1 . .
C C32A 0.5440(2) 0.5933(2) 0.76539(6) 0.0203(4) Uani d 1 . .
H H32C 0.506182 0.687133 0.772432 0.024 Uiso calc 1 . .
H H32D 0.647106 0.588404 0.774527 0.024 Uiso calc 1 . .
C C33A 0.4613(3) 0.4750(2) 0.78312(6) 0.0231(5) Uani d 1 . .
H H33C 0.466296 0.489759 0.810256 0.028 Uiso calc 1 . .
H H33D 0.506389 0.381963 0.778403 0.028 Uiso calc 1 . .
C C34A 0.3039(3) 0.4727(3) 0.76757(7) 0.0259(5) Uani d 1 . .
H H34C 0.253540 0.555395 0.777498 0.031 Uiso calc 1 . .
H H34D 0.257730 0.385129 0.776147 0.031 Uiso calc 1 . .
C C35A 0.2857(2) 0.4776(2) 0.72523(7) 0.0239(5) Uani d 1 . .
H H35C 0.313467 0.384431 0.715159 0.029 Uiso calc 1 . .
H H35D 0.183218 0.495044 0.716926 0.029 Uiso calc 1 . .
C C36A 0.3784(2) 0.5948(2) 0.71028(6) 0.0209(4) Uani d 1 . .
H H36C 0.371396 0.590496 0.682879 0.025 Uiso calc 1 . .
H H36D 0.342438 0.689049 0.717615 0.025 Uiso calc 1 . .

loop_
_atom_site_aniso_label
_atom_site_aniso_U_11
_atom_site_aniso_U_22
_atom_site_aniso_U_33
_atom_site_aniso_U_12
_atom_site_aniso_U_13
_atom_site_aniso_U_23
S1B 0.0245(3) 0.0185(3) 0.0294(3) -0.0004(2) 0.0025(2) 0.0053(2)
N1B 0.0244(10) 0.0218(9) 0.0237(10) 0.0020(7) 0.0012(8) -0.0015(7)
N2B 0.0194(9) 0.0206(9) 0.0202(9) 0.0001(7) 0.0015(7) 0.0003(7)
N3B 0.0175(9) 0.0196(9) 0.0200(9) -0.0007(7) 0.0016(7) 0.0018(7)
N4B 0.0246(11) 0.0208(10) 0.0273(10) -0.0007(8) 0.0035(8) 0.0055(8)
N22B 0.0181(9) 0.0178(8) 0.0185(9) -0.0002(7) -0.0009(7) 0.0007(7)
N31B 0.0211(10) 0.0191(9) 0.0209(9) -0.0003(7) 0.0031(7) -0.0018(7)
C1B 0.0205(11) 0.0205(10) 0.0185(10) 0.0008(8) -0.0038(8) 0.0013(8)
C4B 0.0168(11) 0.0183(10) 0.0207(10) -0.0025(8) -0.0030(8) 0.0016(8)
C11B 0.0301(13) 0.0232(12) 0.0337(13) 0.0059(10) 0.0002(10) -0.0025(10)
C12B 0.0269(13) 0.0309(12) 0.0260(12) 0.0038(10) 0.0053(9) 0.0015(10)
C21B 0.0177(11) 0.0180(10) 0.0199(10) -0.0007(8) -0.0036(8) 0.0008(8)
C23B 0.0184(11) 0.0195(10) 0.0182(10) 0.0001(8) -0.0032(8) -0.0004(8)
C24B 0.0244(12) 0.0221(11) 0.0232(11) 0.0038(9) 0.0011(9) -0.0025(9)
C25B 0.0299(13) 0.0163(10) 0.0281(12) 0.0033(9) -0.0035(9) -0.0011(9)
C26B 0.0221(11) 0.0173(10) 0.0265(11) -0.0016(8) -0.0025(9) 0.0018(8)
C32B 0.0224(11) 0.0178(10) 0.0234(11) -0.0014(8) 0.0019(8) 0.0014(8)
C33B 0.0299(13) 0.0257(11) 0.0224(11) -0.0039(9) 0.0027(9) -0.0036(9)
C34B 0.0246(12) 0.0328(12) 0.0217(11) -0.0058(10) -0.0036(9) 0.0017(9)
C35B 0.0211(12) 0.0325(13) 0.0288(12) 0.0005(9) 0.0021(9) 0.0073(10)
C36B 0.0245(12) 0.0276(12) 0.0258(12) 0.0000(9) 0.0068(9) -0.0024(9)
S1A 0.0237(3) 0.0162(3) 0.0174(3) 0.00157(19) 0.00336(19) 0.00003(18)
N1A 0.0265(10) 0.0230(9) 0.0187(9) 0.0043(8) -0.0040(7) -0.0025(7)
N2A 0.0159(9) 0.0194(9) 0.0175(9) 0.0012(7) -0.0011(7) 0.0003(7)
N3A 0.0175(9) 0.0174(8) 0.0167(9) 0.0016(7) -0.0007(7) -0.0007(7)
N4A 0.0193(10) 0.0217(9) 0.0192(9) 0.0033(7) -0.0006(7) -0.0033(7)
N22A 0.0156(9) 0.0155(8) 0.0191(9) -0.0013(6) 0.0012(7) 0.0000(7)
N31A 0.0184(9) 0.0172(8) 0.0212(9) 0.0013(7) -0.0009(7) -0.0004(7)
C1A 0.0199(11) 0.0172(9) 0.0178(10) -0.0037(8) 0.0010(8) 0.0014(8)
C4A 0.0171(10) 0.0145(9) 0.0178(10) -0.0016(7) 0.0012(8) -0.0010(7)
C11A 0.0456(16) 0.0332(13) 0.0205(12) 0.0057(11) -0.0093(10) -0.0053(10)
C12A 0.0264(13) 0.0295(12) 0.0258(12) 0.0070(10) -0.0036(9) 0.0013(9)
C21A 0.0150(10) 0.0152(9) 0.0190(10) -0.0024(7) 0.0022(8) 0.0010(7)
C23A 0.0166(10) 0.0146(9) 0.0203(10) -0.0023(8) 0.0017(8) 0.0017(8)
C24A 0.0170(11) 0.0203(10) 0.0211(10) -0.0010(8) -0.0021(8) 0.0018(8)
C25A 0.0207(11) 0.0222(10) 0.0170(10) -0.0034(8) 0.0003(8) 0.0000(8)
C26A 0.0197(11) 0.0190(10) 0.0188(10) 0.0000(8) 0.0029(8) -0.0001(8)
C32A 0.0196(11) 0.0185(10) 0.0226(11) 0.0020(8) 0.0006(8) -0.0038(8)
C33A 0.0287(12) 0.0194(10) 0.0215(11) 0.0030(9) 0.0041(9) -0.0003(8)
C34A 0.0239(12) 0.0221(11) 0.0328(13) -0.0003(9) 0.0085(9) 0.0000(9)
C35A 0.0179(11) 0.0204(11) 0.0331(13) -0.0001(8) 0.0005(9) -0.0032(9)
C36A 0.0177(11) 0.0188(10) 0.0259(11) 0.0036(8) -0.0002(8) -0.0002(8)

loop_
_atom_type_symbol
_atom_type_description
_atom_type_scat_dispersion_real
_atom_type_scat_dispersion_imag
_atom_type_scat_source
C C 0.0181 0.0091 'International Tables Vol C Tables 4.2.6.8 and 6.1.1.4'
H H 0.0000 0.0000 'International Tables Vol C Tables 4.2.6.8 and 6.1.1.4'
N N 0.0311 0.0180 'International Tables Vol C Tables 4.2.6.8 and 6.1.1.4'
S S 0.3331 0.5567 'International Tables Vol C Tables 4.2.6.8 and 6.1.1.4'

loop_
_exptl_crystal_face_index_h
_exptl_crystal_face_index_k
_exptl_crystal_face_index_l
_exptl_crystal_face_perp_dist
0 0 -1 0.0508
0 0 1 0.0115
6 -1 -2 0.1238
-6 1 1 0.1890
0 1 -2 0.1839
1 -5 11 0.1370
-5 -3 0 0.1420
0 -5 -12 0.1326
4 1 -19 0.0919
-6 -1 9 0.1174
0 -6 3 0.1309
5 3 4 0.1588
0 6 -3 0.1937
-5 -1 -9 0.1245
4 0 -19 0.0761
0 1 -23 0.0785

loop_
_geom_angle_atom_site_label_1
_geom_angle_atom_site_label_2
_geom_angle_atom_site_label_3
_geom_angle_site_symmetry_1
_geom_angle_site_symmetry_3
_geom_angle
_geom_angle_publ_flag
C1B N1B C11B . . 121.1(2) ?
C1B N1B C12B . . 119.57(19) ?
C11B N1B C12B . . 119.2(2) ?
C1B N2B N3B . . 111.25(18) ?
N2B N3B H3B . . 119(2) ?
C4B N3B N2B . . 121.32(19) ?
C4B N3B H3B . . 120(2) ?
H4BA N4B H4BB . . 116(3) ?
C4B N4B H4BA . . 118(2) ?
C4B N4B H4BB . . 114(2) ?
C23B N22B C21B . . 118.65(19) ?
C23B N31B C32B . . 118.79(18) ?
C23B N31B C36B . . 120.13(19) ?
C36B N31B C32B . . 111.61(18) ?
N1B C1B S1B . . 120.79(17) ?
N2B C1B S1B . . 125.27(18) ?
N2B C1B N1B . . 113.9(2) ?
N3B C4B N4B . . 120.2(2) ?
N3B C4B C21B . . 117.16(19) ?
N4B C4B C21B . . 122.6(2) ?
N1B C11B H11A . . 109.5 ?
N1B C11B H11B . . 109.5 ?
N1B C11B H11C . . 109.5 ?
H11A C11B H11B . . 109.5 ?
H11A C11B H11C . . 109.5 ?
H11B C11B H11C . . 109.5 ?
N1B C12B H12A . . 109.5 ?
N1B C12B H12B . . 109.5 ?
N1B C12B H12C . . 109.5 ?
H12A C12B H12B . . 109.5 ?
H12A C12B H12C . . 109.5 ?
H12B C12B H12C . . 109.5 ?
N22B C21B C4B . . 113.37(18) ?
N22B C21B C26B . . 124.4(2) ?
C26B C21B C4B . . 122.3(2) ?
N22B C23B N31B . . 117.19(19) ?
N22B C23B C24B . . 121.0(2) ?
N31B C23B C24B . . 121.7(2) ?
C23B C24B H24B . . 120.6 ?
C25B C24B C23B . . 118.8(2) ?
C25B C24B H24B . . 120.6 ?
C24B C25B H25B . . 119.7 ?
C24B C25B C26B . . 120.6(2) ?
C26B C25B H25B . . 119.7 ?
C21B C26B C25B . . 116.6(2) ?
C21B C26B H26B . . 121.7 ?
C25B C26B H26B . . 121.7 ?
N31B C32B H32A . . 109.4 ?
N31B C32B H32B . . 109.4 ?
N31B C32B C33B . . 111.07(19) ?
H32A C32B H32B . . 108.0 ?
C33B C32B H32A . . 109.4 ?
C33B C32B H32B . . 109.4 ?
C32B C33B H33A . . 109.5 ?
C32B C33B H33B . . 109.5 ?
H33A C33B H33B . . 108.1 ?
C34B C33B C32B . . 110.73(19) ?
C34B C33B H33A . . 109.5 ?
C34B C33B H33B . . 109.5 ?
C33B C34B H34A . . 109.5 ?
C33B C34B H34B . . 109.5 ?
C33B C34B C35B . . 110.9(2) ?
H34A C34B H34B . . 108.0 ?
C35B C34B H34A . . 109.5 ?
C35B C34B H34B . . 109.5 ?
C34B C35B H35A . . 109.6 ?
C34B C35B H35B . . 109.6 ?
C34B C35B C36B . . 110.4(2) ?
H35A C35B H35B . . 108.1 ?
C36B C35B H35A . . 109.6 ?
C36B C35B H35B . . 109.6 ?
N31B C36B C35B . . 110.62(19) ?
N31B C36B H36A . . 109.5 ?
N31B C36B H36B . . 109.5 ?
C35B C36B H36A . . 109.5 ?
C35B C36B H36B . . 109.5 ?
H36A C36B H36B . . 108.1 ?
C1A N1A C11A . . 122.3(2) ?
C1A N1A C12A . . 118.93(19) ?
C11A N1A C12A . . 116.40(19) ?
C1A N2A N3A . . 111.69(18) ?
N2A N3A H3A . . 118.5(18) ?
C4A N3A N2A . . 120.72(18) ?
C4A N3A H3A . . 120.7(18) ?
H4AA N4A H4AB . . 120(3) ?
C4A N4A H4AA . . 123.5(19) ?
C4A N4A H4AB . . 116(2) ?
C23A N22A C21A . . 118.94(18) ?
C23A N31A C32A . . 118.13(17) ?
C23A N31A C36A . . 119.65(18) ?
C36A N31A C32A . . 110.66(17) ?
N1A C1A S1A . . 120.96(16) ?
N2A C1A S1A . . 124.91(17) ?
N2A C1A N1A . . 114.1(2) ?
N3A C4A N4A . . 120.6(2) ?
N3A C4A C21A . . 116.10(19) ?
N4A C4A C21A . . 123.28(19) ?
N1A C11A H11D . . 109.5 ?
N1A C11A H11E . . 109.5 ?
N1A C11A H11F . . 109.5 ?
H11D C11A H11E . . 109.5 ?
H11D C11A H11F . . 109.5 ?
H11E C11A H11F . . 109.5 ?
N1A C12A H12D . . 109.5 ?
N1A C12A H12E . . 109.5 ?
N1A C12A H12F . . 109.5 ?
H12D C12A H12E . . 109.5 ?
H12D C12A H12F . . 109.5 ?
H12E C12A H12F . . 109.5 ?
N22A C21A C4A . . 113.19(18) ?
N22A C21A C26A . . 124.12(19) ?
C26A C21A C4A . . 122.51(19) ?
N22A C23A N31A . . 116.94(19) ?
N22A C23A C24A . . 120.60(19) ?
N31A C23A C24A . . 122.45(19) ?
C23A C24A H24A . . 120.4 ?
C25A C24A C23A . . 119.2(2) ?
C25A C24A H24A . . 120.4 ?
C24A C25A H25A . . 119.8 ?
C24A C25A C26A . . 120.4(2) ?
C26A C25A H25A . . 119.8 ?
C21A C26A C25A . . 116.7(2) ?
C21A C26A H26A . . 121.6 ?
C25A C26A H26A . . 121.6 ?
N31A C32A H32C . . 109.6 ?
N31A C32A H32D . . 109.6 ?
N31A C32A C33A . . 110.10(18) ?
H32C C32A H32D . . 108.2 ?
C33A C32A H32C . . 109.6 ?
C33A C32A H32D . . 109.6 ?
C32A C33A H33C . . 109.4 ?
C32A C33A H33D . . 109.4 ?
C32A C33A C34A . . 111.02(19) ?
H33C C33A H33D . . 108.0 ?
C34A C33A H33C . . 109.4 ?
C34A C33A H33D . . 109.4 ?
C33A C34A H34C . . 109.0 ?
C33A C34A H34D . . 109.0 ?
C33A C34A C35A . . 113.10(19) ?
H34C C34A H34D . . 107.8 ?
C35A C34A H34C . . 109.0 ?
C35A C34A H34D . . 109.0 ?
C34A C35A H35C . . 109.4 ?
C34A C35A H35D . . 109.4 ?
H35C C35A H35D . . 108.0 ?
C36A C35A C34A . . 111.02(19) ?
C36A C35A H35C . . 109.4 ?
C36A C35A H35D . . 109.4 ?
N31A C36A C35A . . 110.60(18) ?
N31A C36A H36C . . 109.5 ?
N31A C36A H36D . . 109.5 ?
C35A C36A H36C . . 109.5 ?
C35A C36A H36D . . 109.5 ?
H36C C36A H36D . . 108.1 ?

loop_
_geom_bond_atom_site_label_1
_geom_bond_atom_site_label_2
_geom_bond_site_symmetry_2
_geom_bond_distance
_geom_bond_publ_flag
S1B C1B . 1.727(2) ?
N1B C1B . 1.360(3) ?
N1B C11B . 1.454(3) ?
N1B C12B . 1.458(3) ?
N2B N3B . 1.375(3) ?
N2B C1B . 1.341(3) ?
N3B H3B . 0.87(3) ?
N3B C4B . 1.303(3) ?
N4B H4BA . 0.90(3) ?
N4B H4BB . 0.89(3) ?
N4B C4B . 1.349(3) ?
N22B C21B . 1.352(3) ?
N22B C23B . 1.335(3) ?
N31B C23B . 1.383(3) ?
N31B C32B . 1.471(3) ?
N31B C36B . 1.467(3) ?
C4B C21B . 1.476(3) ?
C11B H11A . 0.9800 ?
C11B H11B . 0.9800 ?
C11B H11C . 0.9800 ?
C12B H12A . 0.9800 ?
C12B H12B . 0.9800 ?
C12B H12C . 0.9800 ?
C21B C26B . 1.380(3) ?
C23B C24B . 1.422(3) ?
C24B H24B . 0.9500 ?
C24B C25B . 1.372(3) ?
C25B H25B . 0.9500 ?
C25B C26B . 1.400(3) ?
C26B H26B . 0.9500 ?
C32B H32A . 0.9900 ?
C32B H32B . 0.9900 ?
C32B C33B . 1.525(3) ?
C33B H33A . 0.9900 ?
C33B H33B . 0.9900 ?
C33B C34B . 1.524(3) ?
C34B H34A . 0.9900 ?
C34B H34B . 0.9900 ?
C34B C35B . 1.526(4) ?
C35B H35A . 0.9900 ?
C35B H35B . 0.9900 ?
C35B C36B . 1.530(3) ?
C36B H36A . 0.9900 ?
C36B H36B . 0.9900 ?
S1A C1A . 1.736(2) ?
N1A C1A . 1.362(3) ?
N1A C11A . 1.454(3) ?
N1A C12A . 1.463(3) ?
N2A N3A . 1.377(2) ?
N2A C1A . 1.336(3) ?
N3A H3A . 0.91(3) ?
N3A C4A . 1.310(3) ?
N4A H4AA . 0.89(3) ?
N4A H4AB . 0.87(3) ?
N4A C4A . 1.329(3) ?
N22A C21A . 1.349(3) ?
N22A C23A . 1.341(3) ?
N31A C23A . 1.380(3) ?
N31A C32A . 1.475(3) ?
N31A C36A . 1.465(3) ?
C4A C21A . 1.486(3) ?
C11A H11D . 0.9800 ?
C11A H11E . 0.9800 ?
C11A H11F . 0.9800 ?
C12A H12D . 0.9800 ?
C12A H12E . 0.9800 ?
C12A H12F . 0.9800 ?
C21A C26A . 1.381(3) ?
C23A C24A . 1.422(3) ?
C24A H24A . 0.9500 ?
C24A C25A . 1.370(3) ?
C25A H25A . 0.9500 ?
C25A C26A . 1.403(3) ?
C26A H26A . 0.9500 ?
C32A H32C . 0.9900 ?
C32A H32D . 0.9900 ?
C32A C33A . 1.524(3) ?
C33A H33C . 0.9900 ?
C33A H33D . 0.9900 ?
C33A C34A . 1.526(3) ?
C34A H34C . 0.9900 ?
C34A H34D . 0.9900 ?
C34A C35A . 1.530(3) ?
C35A H35C . 0.9900 ?
C35A H35D . 0.9900 ?
C35A C36A . 1.526(3) ?
C36A H36C . 0.9900 ?
C36A H36D . 0.9900 ?

loop_
_geom_hbond_atom_site_label_D
_geom_hbond_atom_site_label_H
_geom_hbond_atom_site_label_A
_geom_hbond_site_symmetry_A
_geom_hbond_distance_DH
_geom_hbond_distance_HA
_geom_hbond_distance_DA
_geom_hbond_angle_DHA
_geom_hbond_publ_flag
N3B H3B S1B . 0.87(3) 2.35(3) 2.841(2) 116(2) yes
N4B H4BA S1B 3_666 0.90(3) 2.66(3) 3.421(2) 143(3) yes
C24B H24B S1A 2_656 0.95 2.86 3.636(2) 139.4 yes
C26B H26B S1B 1_565 0.95 2.90 3.759(2) 150.7 yes
N3A H3A S1A . 0.91(3) 2.34(3) 2.8420(19) 115(2) yes
N4A H4AA S1A 2_746 0.89(3) 2.45(3) 3.317(2) 164(3) yes
C24A H24A N31B . 0.95 2.66 3.578(3) 163.6 yes
C26A H26A S1A 2_746 0.95 3.01 3.938(2) 165.9 yes
C36A H36C N31B . 0.99 2.69 3.557(3) 146.3 yes

loop_
_geom_torsion_atom_site_label_1
_geom_torsion_atom_site_label_2
_geom_torsion_atom_site_label_3
_geom_torsion_atom_site_label_4
_geom_torsion_site_symmetry_1
_geom_torsion_site_symmetry_2
_geom_torsion_site_symmetry_3
_geom_torsion_site_symmetry_4
_geom_torsion
_geom_torsion_publ_flag
N2B N3B C4B N4B . . . . -2.9(3) ?
N2B N3B C4B C21B . . . . 179.44(18) ?
N3B N2B C1B S1B . . . . 2.6(3) ?
N3B N2B C1B N1B . . . . -176.89(17) ?
N3B C4B C21B N22B . . . . -10.9(3) ?
N3B C4B C21B C26B . . . . 168.3(2) ?
N4B C4B C21B N22B . . . . 171.5(2) ?
N4B C4B C21B C26B . . . . -9.3(3) ?
N22B C21B C26B C25B . . . . 0.1(3) ?
N22B C23B C24B C25B . . . . 0.8(3) ?
N31B C23B C24B C25B . . . . 177.0(2) ?
N31B C32B C33B C34B . . . . -55.5(3) ?
C1B N2B N3B C4B . . . . -169.0(2) ?
C4B C21B C26B C25B . . . . -178.95(19) ?
C11B N1B C1B S1B . . . . 7.2(3) ?
C11B N1B C1B N2B . . . . -173.3(2) ?
C12B N1B C1B S1B . . . . -177.29(17) ?
C12B N1B C1B N2B . . . . 2.3(3) ?
C21B N22B C23B N31B . . . . -177.67(18) ?
C21B N22B C23B C24B . . . . -1.3(3) ?
C23B N22B C21B C4B . . . . 179.99(18) ?
C23B N22B C21B C26B . . . . 0.8(3) ?
C23B N31B C32B C33B . . . . -87.3(2) ?
C23B N31B C36B C35B . . . . 86.3(2) ?
C23B C24B C25B C26B . . . . 0.2(3) ?
C24B C25B C26B C21B . . . . -0.6(3) ?
C32B N31B C23B N22B . . . . -6.5(3) ?
C32B N31B C23B C24B . . . . 177.1(2) ?
C32B N31B C36B C35B . . . . -59.6(2) ?
C32B C33B C34B C35B . . . . 53.1(3) ?
C33B C34B C35B C36B . . . . -53.6(3) ?
C34B C35B C36B N31B . . . . 56.6(3) ?
C36B N31B C23B N22B . . . . -150.1(2) ?
C36B N31B C23B C24B . . . . 33.5(3) ?
C36B N31B C32B C33B . . . . 59.2(2) ?
N2A N3A C4A N4A . . . . 0.3(3) ?
N2A N3A C4A C21A . . . . 178.33(18) ?
N3A N2A C1A S1A . . . . 0.4(3) ?
N3A N2A C1A N1A . . . . 178.79(18) ?
N3A C4A C21A N22A . . . . 2.9(3) ?
N3A C4A C21A C26A . . . . -172.49(19) ?
N4A C4A C21A N22A . . . . -179.20(19) ?
N4A C4A C21A C26A . . . . 5.4(3) ?
N22A C21A C26A C25A . . . . -1.8(3) ?
N22A C23A C24A C25A . . . . -1.5(3) ?
N31A C23A C24A C25A . . . . 177.8(2) ?
N31A C32A C33A C34A . . . . -55.2(2) ?
C1A N2A N3A C4A . . . . 170.24(19) ?
C4A C21A C26A C25A . . . . 172.99(19) ?
C11A N1A C1A S1A . . . . -10.4(3) ?
C11A N1A C1A N2A . . . . 171.1(2) ?
C12A N1A C1A S1A . . . . -172.44(17) ?
C12A N1A C1A N2A . . . . 9.1(3) ?
C21A N22A C23A N31A . . . . -179.39(18) ?
C21A N22A C23A C24A . . . . -0.1(3) ?
C23A N22A C21A C4A . . . . -173.47(18) ?
C23A N22A C21A C26A . . . . 1.8(3) ?
C23A N31A C32A C33A . . . . -80.2(2) ?
C23A N31A C36A C35A . . . . 79.9(2) ?
C23A C24A C25A C26A . . . . 1.4(3) ?
C24A C25A C26A C21A . . . . 0.2(3) ?
C32A N31A C23A N22A . . . . -18.4(3) ?
C32A N31A C23A C24A . . . . 162.33(19) ?
C32A N31A C36A C35A . . . . -62.7(2) ?
C32A C33A C34A C35A . . . . 48.6(3) ?
C33A C34A C35A C36A . . . . -48.0(3) ?
C34A C35A C36A N31A . . . . 54.3(2) ?
C36A N31A C23A N22A . . . . -158.24(19) ?
C36A N31A C23A C24A . . . . 22.5(3) ?
C36A N31A C32A C33A . . . . 63.1(2) ?

loop_
_twin_individual_id
_twin_individual_mass_fraction_refined
_twin_individual_twin_matrix_11
_twin_individual_twin_matrix_12
_twin_individual_twin_matrix_13
_twin_individual_twin_matrix_21
_twin_individual_twin_matrix_22
_twin_individual_twin_matrix_23
_twin_individual_twin_matrix_31
_twin_individual_twin_matrix_32
_twin_individual_twin_matrix_33
1 0.5892(10) 1.0000 0.0000 0.0000 0.0000 1.0000 0.0000 0.0000 0.0000 1.0000
2 0.4108(10) 0.9994 0.0091 0.0004 -0.0147 0.9980 -0.0144 -0.0080 0.2111 0.9983

_cod_database_fobs_code 2312131
